data_7704512
loop_
_publ_author_name
'Suter, Riccardo'
'Wagner, Mona'
'Querci, Lorenzo'
'Conti, Riccardo'
'Benk\>o, Zolt\'an'
'Gr\"utzmacher, Hansj\"org'

_publ_section_title
;
 1,3,4-Azadiphospholides as building blocks for scorpionate and bidentate
 ligands in multinuclear complexes.
;
_journal_issue 24
_journal_name_full 'Dalton transactions (Cambridge, England : 2003)'
_journal_page_first 8201
_journal_page_last 8208
_journal_paper_doi 10.1039/d0dt01864c
_journal_volume 49
_journal_year 2020
_chemical_formula_moiety 'C18 H32 N3 O P3'
_chemical_formula_sum 'C18 H32 N3 O P3'
_chemical_formula_weight 399.37
_chemical_melting_point 421
_chemical_name_systematic 1-([1,3,4]azadiphospholo[1,2-a]pyridin-3-yloxy)-N,N,N',N'-tetraisopropylphosphanediamine
_chemical_properties_physical ', Air-sensitive,Moisture-sensitive'
_space_group_crystal_system orthorhombic
_space_group_IT_number 61
_space_group_name_Hall '-P 2ac 2ab'
_space_group_name_H-M_alt 'P b c a'
_atom_sites_solution_hydrogens geom
_audit_creation_date 2015-12-23
_audit_creation_method
;
Olex2 1.2
(compiled 2015.09.30 svn.r3233 for OlexSys, GUI svn.r5103)
;
_audit_update_record
;
2016-07-21 deposited with the CCDC.	2020-05-27 downloaded from the CCDC.
;
_cell_angle_alpha 90
_cell_angle_beta 90
_cell_angle_gamma 90
_cell_formula_units_Z 8
_cell_length_a 12.9301(4)
_cell_length_b 11.3677(4)
_cell_length_c 29.4791(17)
_cell_measurement_reflns_used 4703
_cell_measurement_temperature 104.79(12)
_cell_measurement_theta_max 30.3350
_cell_measurement_theta_min 3.1920
_cell_volume 4333.0(3)
_computing_cell_refinement 'CrysAlis RED, Oxford Diffraction Ltd.'
_computing_data_collection 'CrysAlis CCD, Oxford Diffraction Ltd.'
_computing_data_reduction 'CrysAlis RED, Oxford Diffraction Ltd.'
_computing_molecular_graphics 'Olex2 (Dolomanov et al., 2009)'
_computing_publication_material 'Olex2 (Dolomanov et al., 2009)'
_computing_structure_refinement 'XL (Sheldrick, 2008)'
_computing_structure_solution 'XS (Sheldrick, 2008)'
_diffrn_ambient_temperature 104.79(12)
_diffrn_detector 'Oxford Diffraction Sapphire 3'
_diffrn_detector_area_resol_mean 8.26
_diffrn_detector_type 'CCD area detector'
_diffrn_measured_fraction_theta_full 0.999
_diffrn_measured_fraction_theta_max 0.889
_diffrn_measurement_details
;
#__ type_ start__ end____ width___ exp.time_
  1 omega  -12.00   14.00   1.0000   10.0000
omega____ theta____ kappa____ phi______ frames
    -      -21.7904  -99.0000   90.0000 26

#__ type_ start__ end____ width___ exp.time_
  2 omega  -50.00   80.00   1.0000   10.0000
omega____ theta____ kappa____ phi______ frames
    -       22.2592    0.0000 -150.0000 130
;
_diffrn_measurement_device 'kappa-stage diffractometer'
_diffrn_measurement_device_type 'Oxford Diffraction Xcalibur S'
_diffrn_measurement_method '\w and \f scans'
_diffrn_orient_matrix_UB_11 -0.0186792000
_diffrn_orient_matrix_UB_12 0.0139377000
_diffrn_orient_matrix_UB_13 0.0219861000
_diffrn_orient_matrix_UB_21 -0.0460403000
_diffrn_orient_matrix_UB_22 -0.0317983000
_diffrn_orient_matrix_UB_23 -0.0045252000
_diffrn_orient_matrix_UB_31 0.0232015000
_diffrn_orient_matrix_UB_32 -0.0518369000
_diffrn_orient_matrix_UB_33 0.0087030000
_diffrn_radiation_monochromator 'focusing graphite'
_diffrn_radiation_probe x-ray
_diffrn_radiation_type MoK\a
_diffrn_radiation_wavelength 0.71073
_diffrn_reflns_av_R_equivalents 0.0210
_diffrn_reflns_av_unetI/netI 0.0312
_diffrn_reflns_Laue_measured_fraction_full 0.999
_diffrn_reflns_Laue_measured_fraction_max 0.889
_diffrn_reflns_limit_h_max 18
_diffrn_reflns_limit_h_min -10
_diffrn_reflns_limit_k_max 15
_diffrn_reflns_limit_k_min -8
_diffrn_reflns_limit_l_max 41
_diffrn_reflns_limit_l_min -30
_diffrn_reflns_number 14270
_diffrn_reflns_point_group_measured_fraction_full 0.999
_diffrn_reflns_point_group_measured_fraction_max 0.889
_diffrn_reflns_theta_full 26.000
_diffrn_reflns_theta_max 30.575
_diffrn_reflns_theta_min 3.151
_diffrn_source 'sealed tube'
_exptl_absorpt_coefficient_mu 0.286
_exptl_absorpt_correction_T_max 1.00000
_exptl_absorpt_correction_T_min 0.98176
_exptl_absorpt_correction_type multi-scan
_exptl_absorpt_process_details
;
CrysAlisPro, Agilent Technologies,
Version 1.171.36.28 (release 01-02-2013 CrysAlis171 .NET)
(compiled Feb  1 2013,16:14:44)
Empirical absorption correction using spherical harmonics,
 implemented in SCALE3 ABSPACK scaling algorithm.
;
_exptl_crystal_colour 'clear light yellow'
_exptl_crystal_density_diffrn 1.224
_exptl_crystal_description block
_exptl_crystal_F_000 1712
_exptl_crystal_recrystallization_method 'Re-crystallisation from solvent: toluene'
_exptl_crystal_size_max 0.38
_exptl_crystal_size_mid 0.19
_exptl_crystal_size_min 0.12
_refine_diff_density_max 0.440
_refine_diff_density_min -0.303
_refine_diff_density_rms 0.053
_refine_ls_extinction_method none
_refine_ls_goodness_of_fit_ref 1.113
_refine_ls_hydrogen_treatment constr
_refine_ls_matrix_type full
_refine_ls_number_parameters 234
_refine_ls_number_reflns 5923
_refine_ls_number_restraints 0
_refine_ls_restrained_S_all 1.113
_refine_ls_R_factor_all 0.0484
_refine_ls_R_factor_gt 0.0396
_refine_ls_shift/su_max 0.002
_refine_ls_shift/su_mean 0.000
_refine_ls_structure_factor_coef Fsqd
_refine_ls_weighting_details 'w=1/[\s^2^(Fo^2^)+(0.0310P)^2^+2.0790P] where P=(Fo^2^+2Fc^2^)/3'
_refine_ls_weighting_scheme calc
_refine_ls_wR_factor_gt 0.0844
_refine_ls_wR_factor_ref 0.0881
_reflns_Friedel_coverage 0.000
_reflns_number_gt 5195
_reflns_number_total 5923
_reflns_threshold_expression 'I > 2\s(I)'
_cod_data_source_file d0dt01864c2.cif
_cod_data_source_block rs2097
_cod_depositor_comments 'Adding full bibliography for 7704506--7704517.cif.'
_cod_database_code 7704512
_chemical_oxdiff_formula 'P3 N3 C40 H40'
_shelx_space_group_comment
;
The symmetry employed for this shelxl refinement is uniquely defined
by the following loop, which should always be used as a source of
symmetry information in preference to the above space-group names.
They are only intended as comments.
;
_reflns_odcompleteness_completeness 99.68
_reflns_odcompleteness_iscentric 1
_reflns_odcompleteness_theta 28.22
_olex2_refinement_description
;
1. Fixed Uiso
 At 1.2 times of:
  All C(H) groups
 At 1.5 times of:
  All C(H,H,H) groups
2.a Ternary CH refined with riding coordinates:
 C14(H14), C7(H7), C8(H8), C13(H13)
2.b Aromatic/amide H refined with riding coordinates:
 C6(H6), C5(H5), C4(H4), C3(H3)
2.c Idealised Me refined as rotating group:
 C18(H18A,H18B,H18C), C17(H17A,H17B,H17C), C16(H16A,H16B,H16C), C11(H11A,H11B,
 H11C), C10(H10A,H10B,H10C), C15(H15A,H15B,H15C), C9(H9A,H9B,H9C), C12(H12A,
 H12B,H12C)
;
_shelx_shelxl_version_number 2014/7
_olex2_submission_special_instructions 'No special instructions were received'

loop_
_space_group_symop_operation_xyz
'x, y, z'
'-x+1/2, -y, z+1/2'
'-x, y+1/2, -z+1/2'
'x+1/2, -y+1/2, -z'
'-x, -y, -z'
'x-1/2, y, -z-1/2'
'x, -y-1/2, z-1/2'
'-x-1/2, y-1/2, z'

loop_
_atom_site_label
_atom_site_type_symbol
_atom_site_fract_x
_atom_site_fract_y
_atom_site_fract_z
_atom_site_U_iso_or_equiv
_atom_site_adp_type
_atom_site_occupancy
_atom_site_site_symmetry_order
_atom_site_calc_flag
_atom_site_refinement_flags_posn
_atom_site_refinement_flags_adp
_atom_site_refinement_flags_occupancy
_atom_site_disorder_assembly
_atom_site_disorder_group
P3 P 0.51505(3) 0.50390(3) 0.65960(2) 0.01200(8) Uani 1 1 d . . . . .
P1 P 0.54797(3) 0.75445(3) 0.60503(2) 0.01906(9) Uani 1 1 d . . . . .
P2 P 0.48461(3) 0.88274(3) 0.56039(2) 0.02053(9) Uani 1 1 d . . . . .
O004 O 0.42416(7) 0.55972(8) 0.62246(3) 0.0150(2) Uani 1 1 d . . . . .
N1 N 0.35964(9) 0.69679(9) 0.57415(4) 0.0128(2) Uani 1 1 d . . . . .
N2 N 0.43503(9) 0.41437(10) 0.68744(4) 0.0132(2) Uani 1 1 d . . . . .
N3 N 0.58340(9) 0.42665(10) 0.62153(4) 0.0137(2) Uani 1 1 d . . . . .
C1 C 0.44124(11) 0.66310(11) 0.60123(5) 0.0136(3) Uani 1 1 d . . . . .
C6 C 0.27044(11) 0.62938(12) 0.56931(5) 0.0154(3) Uani 1 1 d . . . . .
H6 H 0.2646 0.5583 0.5847 0.019 Uiso 1 1 calc R . . . .
C2 C 0.37061(11) 0.80515(11) 0.55154(5) 0.0156(3) Uani 1 1 d . . . . .
C14 C 0.69478(11) 0.40846(13) 0.63213(5) 0.0163(3) Uani 1 1 d . . . . .
H14 H 0.7226 0.3571 0.6084 0.020 Uiso 1 1 calc R . . . .
C7 C 0.41260(11) 0.44277(12) 0.73571(5) 0.0161(3) Uani 1 1 d . . . . .
H7 H 0.3602 0.3866 0.7460 0.019 Uiso 1 1 calc R . . . .
C8 C 0.36985(11) 0.32317(12) 0.66624(5) 0.0162(3) Uani 1 1 d . . . . .
H8 H 0.3885 0.3201 0.6340 0.019 Uiso 1 1 calc R . . . .
C5 C 0.19247(12) 0.66605(13) 0.54246(5) 0.0198(3) Uani 1 1 d . . . . .
H5 H 0.1332 0.6204 0.5396 0.024 Uiso 1 1 calc R . . . .
C4 C 0.20050(12) 0.77469(13) 0.51845(5) 0.0218(3) Uani 1 1 d . . . . .
H4 H 0.1470 0.8000 0.4998 0.026 Uiso 1 1 calc R . . . .
C18 C 0.59939(13) 0.43207(13) 0.53769(5) 0.0227(3) Uani 1 1 d . . . . .
H18A H 0.5902 0.5158 0.5391 0.034 Uiso 1 1 calc GR . . . .
H18B H 0.5693 0.4025 0.5102 0.034 Uiso 1 1 calc GR . . . .
H18C H 0.6719 0.4139 0.5382 0.034 Uiso 1 1 calc GR . . . .
C13 C 0.54650(11) 0.37471(12) 0.57841(5) 0.0150(3) Uani 1 1 d . . . . .
H13 H 0.4724 0.3915 0.5760 0.018 Uiso 1 1 calc R . . . .
C3 C 0.28733(12) 0.84043(12) 0.52327(5) 0.0199(3) Uani 1 1 d . . . . .
H3 H 0.2925 0.9111 0.5075 0.024 Uiso 1 1 calc R . . . .
C17 C 0.55940(12) 0.24095(13) 0.57695(5) 0.0207(3) Uani 1 1 d . . . . .
H17A H 0.6312 0.2213 0.5803 0.031 Uiso 1 1 calc GR . . . .
H17B H 0.5345 0.2116 0.5484 0.031 Uiso 1 1 calc GR . . . .
H17C H 0.5206 0.2060 0.6012 0.031 Uiso 1 1 calc GR . . . .
C16 C 0.71050(12) 0.34453(14) 0.67710(5) 0.0219(3) Uani 1 1 d . . . . .
H16A H 0.6909 0.3953 0.7017 0.033 Uiso 1 1 calc GR . . . .
H16B H 0.7820 0.3231 0.6803 0.033 Uiso 1 1 calc GR . . . .
H16C H 0.6685 0.2749 0.6777 0.033 Uiso 1 1 calc GR . . . .
C11 C 0.25427(12) 0.35164(15) 0.66870(5) 0.0238(3) Uani 1 1 d . . . . .
H11A H 0.2329 0.3547 0.6999 0.036 Uiso 1 1 calc GR . . . .
H11B H 0.2158 0.2917 0.6532 0.036 Uiso 1 1 calc GR . . . .
H11C H 0.2416 0.4264 0.6546 0.036 Uiso 1 1 calc GR . . . .
C10 C 0.50710(13) 0.42542(14) 0.76581(5) 0.0229(3) Uani 1 1 d . . . . .
H10A H 0.5339 0.3474 0.7616 0.034 Uiso 1 1 calc GR . . . .
H10B H 0.4878 0.4360 0.7970 0.034 Uiso 1 1 calc GR . . . .
H10C H 0.5592 0.4819 0.7578 0.034 Uiso 1 1 calc GR . . . .
C15 C 0.75635(12) 0.52261(15) 0.63012(7) 0.0291(4) Uani 1 1 d . . . . .
H15A H 0.7477 0.5583 0.6008 0.044 Uiso 1 1 calc GR . . . .
H15B H 0.8283 0.5061 0.6351 0.044 Uiso 1 1 calc GR . . . .
H15C H 0.7319 0.5754 0.6532 0.044 Uiso 1 1 calc GR . . . .
C9 C 0.36633(14) 0.56534(14) 0.74140(6) 0.0266(3) Uani 1 1 d . . . . .
H9A H 0.4165 0.6234 0.7328 0.040 Uiso 1 1 calc GR . . . .
H9B H 0.3471 0.5771 0.7725 0.040 Uiso 1 1 calc GR . . . .
H9C H 0.3062 0.5727 0.7225 0.040 Uiso 1 1 calc GR . . . .
C12 C 0.39322(14) 0.20210(13) 0.68627(6) 0.0255(3) Uani 1 1 d . . . . .
H12A H 0.4658 0.1859 0.6835 0.038 Uiso 1 1 calc GR . . . .
H12B H 0.3546 0.1433 0.6702 0.038 Uiso 1 1 calc GR . . . .
H12C H 0.3739 0.2010 0.7177 0.038 Uiso 1 1 calc GR . . . .

loop_
_atom_site_aniso_label
_atom_site_aniso_U_11
_atom_site_aniso_U_22
_atom_site_aniso_U_33
_atom_site_aniso_U_23
_atom_site_aniso_U_13
_atom_site_aniso_U_12
P3 0.01179(15) 0.01199(15) 0.01223(17) 0.00065(12) -0.00017(13) -0.00034(12)
P1 0.01704(17) 0.01634(17) 0.0238(2) 0.00410(15) -0.00308(15) -0.00319(14)
P2 0.02396(19) 0.01468(17) 0.0230(2) 0.00463(14) -0.00161(16) -0.00277(15)
O004 0.0132(4) 0.0135(4) 0.0182(5) 0.0046(4) -0.0015(4) 0.0002(4)
N1 0.0140(5) 0.0124(5) 0.0120(5) -0.0008(4) 0.0009(4) 0.0023(4)
N2 0.0147(5) 0.0145(5) 0.0105(5) -0.0007(4) 0.0013(4) -0.0027(4)
N3 0.0107(5) 0.0195(6) 0.0110(5) -0.0005(4) -0.0004(4) 0.0015(4)
C1 0.0147(6) 0.0131(6) 0.0132(6) 0.0000(5) 0.0006(5) 0.0015(5)
C6 0.0158(6) 0.0140(6) 0.0165(7) -0.0005(5) 0.0012(5) 0.0008(5)
C2 0.0223(7) 0.0126(6) 0.0121(6) 0.0004(5) 0.0015(5) 0.0026(5)
C14 0.0112(6) 0.0208(6) 0.0171(7) -0.0006(5) 0.0004(5) 0.0014(5)
C7 0.0185(6) 0.0193(6) 0.0105(6) -0.0008(5) 0.0024(5) -0.0008(5)
C8 0.0178(7) 0.0160(6) 0.0148(7) -0.0012(5) 0.0020(5) -0.0041(5)
C5 0.0170(7) 0.0197(7) 0.0228(8) -0.0011(6) -0.0017(6) 0.0026(6)
C4 0.0234(7) 0.0205(7) 0.0214(8) -0.0007(6) -0.0068(6) 0.0082(6)
C18 0.0280(8) 0.0262(7) 0.0139(7) 0.0034(6) 0.0040(6) 0.0048(6)
C13 0.0145(6) 0.0199(6) 0.0106(6) -0.0009(5) 0.0000(5) 0.0020(5)
C3 0.0282(8) 0.0145(6) 0.0171(7) 0.0014(5) -0.0014(6) 0.0059(6)
C17 0.0211(7) 0.0202(7) 0.0208(8) -0.0027(6) 0.0010(6) 0.0002(6)
C16 0.0173(7) 0.0280(8) 0.0203(7) 0.0019(6) -0.0032(6) 0.0054(6)
C11 0.0172(7) 0.0328(8) 0.0216(8) -0.0016(6) -0.0016(6) -0.0050(6)
C10 0.0277(8) 0.0267(7) 0.0144(7) -0.0003(6) -0.0039(6) -0.0001(7)
C15 0.0158(7) 0.0282(8) 0.0432(10) 0.0052(7) -0.0022(7) -0.0045(6)
C9 0.0302(8) 0.0281(8) 0.0215(8) -0.0064(6) 0.0040(7) 0.0083(7)
C12 0.0309(8) 0.0164(7) 0.0291(9) 0.0013(6) 0.0029(7) -0.0057(6)

loop_
_atom_type_symbol
_atom_type_description
_atom_type_scat_dispersion_real
_atom_type_scat_dispersion_imag
_atom_type_scat_source
C C 0.0033 0.0016 'International Tables Vol C Tables 4.2.6.8 and 6.1.1.4'
H H 0.0000 0.0000 'International Tables Vol C Tables 4.2.6.8 and 6.1.1.4'
N N 0.0061 0.0033 'International Tables Vol C Tables 4.2.6.8 and 6.1.1.4'
O O 0.0106 0.0060 'International Tables Vol C Tables 4.2.6.8 and 6.1.1.4'
P P 0.1023 0.0942 'International Tables Vol C Tables 4.2.6.8 and 6.1.1.4'

loop_
_geom_angle_atom_site_label_1
_geom_angle_atom_site_label_2
_geom_angle_atom_site_label_3
_geom_angle
_geom_angle_site_symmetry_1
_geom_angle_site_symmetry_3
_geom_angle_publ_flag
N2 P3 O004 96.55(5) . . ?
N2 P3 N3 109.69(6) . . ?
N3 P3 O004 97.29(5) . . ?
C1 P1 P2 93.68(5) . . ?
C2 P2 P1 94.11(5) . . ?
C1 O004 P3 120.17(9) . . ?
C1 N1 C6 122.75(11) . . ?
C1 N1 C2 116.14(11) . . ?
C6 N1 C2 121.10(12) . . ?
C7 N2 P3 117.35(9) . . ?
C8 N2 P3 125.10(9) . . ?
C8 N2 C7 116.51(11) . . ?
C14 N3 P3 116.25(9) . . ?
C13 N3 P3 127.85(9) . . ?
C13 N3 C14 115.90(11) . . ?
O004 C1 P1 128.53(10) . . ?
O004 C1 N1 112.68(11) . . ?
N1 C1 P1 118.78(10) . . ?
N1 C6 H6 119.7 . . ?
C5 C6 N1 120.64(13) . . ?
C5 C6 H6 119.7 . . ?
N1 C2 P2 117.29(10) . . ?
N1 C2 C3 116.67(13) . . ?
C3 C2 P2 126.04(11) . . ?
N3 C14 H14 106.7 . . ?
N3 C14 C16 112.19(12) . . ?
N3 C14 C15 112.28(12) . . ?
C16 C14 H14 106.7 . . ?
C15 C14 H14 106.7 . . ?
C15 C14 C16 111.72(13) . . ?
N2 C7 H7 106.9 . . ?
N2 C7 C10 111.89(12) . . ?
N2 C7 C9 112.32(12) . . ?
C10 C7 H7 106.9 . . ?
C10 C7 C9 111.64(13) . . ?
C9 C7 H7 106.9 . . ?
N2 C8 H8 107.1 . . ?
N2 C8 C11 112.90(12) . . ?
N2 C8 C12 110.87(12) . . ?
C11 C8 H8 107.1 . . ?
C12 C8 H8 107.1 . . ?
C12 C8 C11 111.43(13) . . ?
C6 C5 H5 119.9 . . ?
C6 C5 C4 120.29(14) . . ?
C4 C5 H5 119.9 . . ?
C5 C4 H4 120.5 . . ?
C3 C4 C5 119.02(14) . . ?
C3 C4 H4 120.5 . . ?
H18A C18 H18B 109.5 . . ?
H18A C18 H18C 109.5 . . ?
H18B C18 H18C 109.5 . . ?
C13 C18 H18A 109.5 . . ?
C13 C18 H18B 109.5 . . ?
C13 C18 H18C 109.5 . . ?
N3 C13 C18 111.11(12) . . ?
N3 C13 H13 107.4 . . ?
N3 C13 C17 112.67(12) . . ?
C18 C13 H13 107.4 . . ?
C18 C13 C17 110.68(12) . . ?
C17 C13 H13 107.4 . . ?
C2 C3 H3 118.9 . . ?
C4 C3 C2 122.27(13) . . ?
C4 C3 H3 118.9 . . ?
C13 C17 H17A 109.5 . . ?
C13 C17 H17B 109.5 . . ?
C13 C17 H17C 109.5 . . ?
H17A C17 H17B 109.5 . . ?
H17A C17 H17C 109.5 . . ?
H17B C17 H17C 109.5 . . ?
C14 C16 H16A 109.5 . . ?
C14 C16 H16B 109.5 . . ?
C14 C16 H16C 109.5 . . ?
H16A C16 H16B 109.5 . . ?
H16A C16 H16C 109.5 . . ?
H16B C16 H16C 109.5 . . ?
C8 C11 H11A 109.5 . . ?
C8 C11 H11B 109.5 . . ?
C8 C11 H11C 109.5 . . ?
H11A C11 H11B 109.5 . . ?
H11A C11 H11C 109.5 . . ?
H11B C11 H11C 109.5 . . ?
C7 C10 H10A 109.5 . . ?
C7 C10 H10B 109.5 . . ?
C7 C10 H10C 109.5 . . ?
H10A C10 H10B 109.5 . . ?
H10A C10 H10C 109.5 . . ?
H10B C10 H10C 109.5 . . ?
C14 C15 H15A 109.5 . . ?
C14 C15 H15B 109.5 . . ?
C14 C15 H15C 109.5 . . ?
H15A C15 H15B 109.5 . . ?
H15A C15 H15C 109.5 . . ?
H15B C15 H15C 109.5 . . ?
C7 C9 H9A 109.5 . . ?
C7 C9 H9B 109.5 . . ?
C7 C9 H9C 109.5 . . ?
H9A C9 H9B 109.5 . . ?
H9A C9 H9C 109.5 . . ?
H9B C9 H9C 109.5 . . ?
C8 C12 H12A 109.5 . . ?
C8 C12 H12B 109.5 . . ?
C8 C12 H12C 109.5 . . ?
H12A C12 H12B 109.5 . . ?
H12A C12 H12C 109.5 . . ?
H12B C12 H12C 109.5 . . ?

loop_
_geom_bond_atom_site_label_1
_geom_bond_atom_site_label_2
_geom_bond_distance
_geom_bond_site_symmetry_2
_geom_bond_publ_flag
P3 O004 1.7269(10) . ?
P3 N2 1.6673(12) . ?
P3 N3 1.6767(12) . ?
P1 P2 2.1283(5) . ?
P1 C1 1.7307(14) . ?
P2 C2 1.7375(15) . ?
O004 C1 1.3496(16) . ?
N1 C1 1.3775(17) . ?
N1 C6 1.3921(17) . ?
N1 C2 1.4077(17) . ?
N2 C7 1.4877(18) . ?
N2 C8 1.4751(18) . ?
N3 C14 1.4881(17) . ?
N3 C13 1.4805(18) . ?
C6 H6 0.9300 . ?
C6 C5 1.348(2) . ?
C2 C3 1.419(2) . ?
C14 H14 0.9800 . ?
C14 C16 1.525(2) . ?
C14 C15 1.524(2) . ?
C7 H7 0.9800 . ?
C7 C10 1.523(2) . ?
C7 C9 1.526(2) . ?
C8 H8 0.9800 . ?
C8 C11 1.531(2) . ?
C8 C12 1.528(2) . ?
C5 H5 0.9300 . ?
C5 C4 1.427(2) . ?
C4 H4 0.9300 . ?
C4 C3 1.356(2) . ?
C18 H18A 0.9600 . ?
C18 H18B 0.9600 . ?
C18 H18C 0.9600 . ?
C18 C13 1.528(2) . ?
C13 H13 0.9800 . ?
C13 C17 1.5302(19) . ?
C3 H3 0.9300 . ?
C17 H17A 0.9600 . ?
C17 H17B 0.9600 . ?
C17 H17C 0.9600 . ?
C16 H16A 0.9600 . ?
C16 H16B 0.9600 . ?
C16 H16C 0.9600 . ?
C11 H11A 0.9600 . ?
C11 H11B 0.9600 . ?
C11 H11C 0.9600 . ?
C10 H10A 0.9600 . ?
C10 H10B 0.9600 . ?
C10 H10C 0.9600 . ?
C15 H15A 0.9600 . ?
C15 H15B 0.9600 . ?
C15 H15C 0.9600 . ?
C9 H9A 0.9600 . ?
C9 H9B 0.9600 . ?
C9 H9C 0.9600 . ?
C12 H12A 0.9600 . ?
C12 H12B 0.9600 . ?
C12 H12C 0.9600 . ?

loop_
_geom_torsion_atom_site_label_1
_geom_torsion_atom_site_label_2
_geom_torsion_atom_site_label_3
_geom_torsion_atom_site_label_4
_geom_torsion
_geom_torsion_site_symmetry_1
_geom_torsion_site_symmetry_2
_geom_torsion_site_symmetry_3
_geom_torsion_site_symmetry_4
_geom_torsion_publ_flag
P3 O004 C1 P1 0.88(17) . . . . ?
P3 O004 C1 N1 -177.80(9) . . . . ?
P3 N2 C7 C10 -68.41(14) . . . . ?
P3 N2 C7 C9 58.07(15) . . . . ?
P3 N2 C8 C11 -111.51(13) . . . . ?
P3 N2 C8 C12 122.66(12) . . . . ?
P3 N3 C14 C16 58.90(14) . . . . ?
P3 N3 C14 C15 -67.90(15) . . . . ?
P3 N3 C13 C18 115.52(12) . . . . ?
P3 N3 C13 C17 -119.63(12) . . . . ?
P1 P2 C2 N1 0.09(10) . . . . ?
P1 P2 C2 C3 -179.44(12) . . . . ?
P2 P1 C1 O004 -178.47(12) . . . . ?
P2 P1 C1 N1 0.15(11) . . . . ?
P2 C2 C3 C4 -179.61(12) . . . . ?
O004 P3 N2 C7 -112.77(10) . . . . ?
O004 P3 N2 C8 55.13(12) . . . . ?
O004 P3 N3 C14 152.16(10) . . . . ?
O004 P3 N3 C13 -27.49(12) . . . . ?
N1 C6 C5 C4 0.2(2) . . . . ?
N1 C2 C3 C4 0.9(2) . . . . ?
N2 P3 O004 C1 159.41(10) . . . . ?
N2 P3 N3 C14 -108.17(10) . . . . ?
N2 P3 N3 C13 72.18(13) . . . . ?
N3 P3 O004 C1 -89.70(10) . . . . ?
N3 P3 N2 C7 147.05(10) . . . . ?
N3 P3 N2 C8 -45.05(13) . . . . ?
C1 N1 C6 C5 179.89(13) . . . . ?
C1 N1 C2 P2 -0.01(16) . . . . ?
C1 N1 C2 C3 179.57(12) . . . . ?
C6 N1 C1 P1 -179.53(10) . . . . ?
C6 N1 C1 O004 -0.71(18) . . . . ?
C6 N1 C2 P2 179.42(10) . . . . ?
C6 N1 C2 C3 -1.00(19) . . . . ?
C6 C5 C4 C3 -0.3(2) . . . . ?
C2 N1 C1 P1 -0.11(16) . . . . ?
C2 N1 C1 O004 178.71(11) . . . . ?
C2 N1 C6 C5 0.5(2) . . . . ?
C14 N3 C13 C18 -64.13(15) . . . . ?
C14 N3 C13 C17 60.72(15) . . . . ?
C7 N2 C8 C11 56.48(16) . . . . ?
C7 N2 C8 C12 -69.36(15) . . . . ?
C8 N2 C7 C10 122.64(13) . . . . ?
C8 N2 C7 C9 -110.87(14) . . . . ?
C5 C4 C3 C2 -0.2(2) . . . . ?
C13 N3 C14 C16 -121.40(13) . . . . ?
C13 N3 C14 C15 111.80(14) . . . . ?
